data_7017529
loop_
_publ_author_name
'Wu, Jing-Yun'
'Zhong, Ming-Shiou'
'Chiang, Ming-Hsi'
'Tsai, Meng-Rong'
'Lai, Long-Li'

_publ_section_title
;
 Synthesis, characterization and structural transformation of a discrete
 tetragonal metalloprism.
;
_journal_issue 1
_journal_name_full 'Dalton transactions (Cambridge, England : 2003)'
_journal_page_first 156
_journal_page_last 164
_journal_paper_doi 10.1039/c1dt10949a
_journal_volume 41
_journal_year 2012
_chemical_formula_sum 'C26 H28 Cu N10 O6 S2'
_chemical_formula_weight 704.24
_chemical_name_systematic
;
?
;
_space_group_IT_number 61
_symmetry_cell_setting orthorhombic
_symmetry_space_group_name_Hall '-P 2ac 2ab'
_symmetry_space_group_name_H-M 'P b c a'
_atom_sites_solution_hydrogens geom
_atom_sites_solution_primary direct
_atom_sites_solution_secondary difmap
_audit_creation_method SHELXL-97
_cell_angle_alpha 90.00
_cell_angle_beta 90.00
_cell_angle_gamma 90.00
_cell_formula_units_Z 4
_cell_length_a 16.445(7)
_cell_length_b 8.734(4)
_cell_length_c 20.526(8)
_cell_measurement_reflns_used 1745
_cell_measurement_temperature 296(2)
_cell_measurement_theta_max 24.49
_cell_measurement_theta_min 2.81
_cell_volume 2948(2)
_computing_cell_refinement 'Bruker SAINT'
_computing_data_collection 'Bruker SMART'
_computing_data_reduction 'Bruker SAINT'
_computing_structure_refinement 'SHELXL-97 (Sheldrick, 1997)'
_computing_structure_solution 'SHELXS-97 (Sheldrick, 1990)'
_diffrn_ambient_temperature 296(2)
_diffrn_measured_fraction_theta_full 0.966
_diffrn_measured_fraction_theta_max 0.966
_diffrn_measurement_device_type 'CCD area detector'
_diffrn_measurement_method 'phi and omega scans'
_diffrn_radiation_monochromator graphite
_diffrn_radiation_source 'fine-focus sealed tube'
_diffrn_radiation_type MoK\a
_diffrn_radiation_wavelength 0.71073
_diffrn_reflns_av_R_equivalents 0.0554
_diffrn_reflns_av_sigmaI/netI 0.0579
_diffrn_reflns_limit_h_max 19
_diffrn_reflns_limit_h_min -16
_diffrn_reflns_limit_k_max 7
_diffrn_reflns_limit_k_min -10
_diffrn_reflns_limit_l_max 24
_diffrn_reflns_limit_l_min -19
_diffrn_reflns_number 10041
_diffrn_reflns_theta_full 25.32
_diffrn_reflns_theta_max 25.32
_diffrn_reflns_theta_min 2.34
_exptl_absorpt_coefficient_mu 0.943
_exptl_absorpt_correction_T_max 0.7451
_exptl_absorpt_correction_T_min 0.5798
_exptl_absorpt_correction_type multi-scan
_exptl_absorpt_process_details 'Bruker SADABS, 1996'
_exptl_crystal_colour pale-green
_exptl_crystal_density_diffrn 1.587
_exptl_crystal_density_method 'not measured'
_exptl_crystal_description plate
_exptl_crystal_F_000 1452
_exptl_crystal_size_max 0.18
_exptl_crystal_size_mid 0.12
_exptl_crystal_size_min 0.08
_refine_diff_density_max 0.585
_refine_diff_density_min -0.469
_refine_diff_density_rms 0.080
_refine_ls_extinction_method none
_refine_ls_goodness_of_fit_ref 1.037
_refine_ls_hydrogen_treatment constr
_refine_ls_matrix_type full
_refine_ls_number_parameters 205
_refine_ls_number_reflns 2607
_refine_ls_number_restraints 0
_refine_ls_restrained_S_all 1.037
_refine_ls_R_factor_all 0.0771
_refine_ls_R_factor_gt 0.0420
_refine_ls_shift/su_max 0.000
_refine_ls_shift/su_mean 0.000
_refine_ls_structure_factor_coef Fsqd
_refine_ls_weighting_details 'calc w=1/[\s^2^(Fo^2^)+(0.0507P)^2^+0.7699P] where P=(Fo^2^+2Fc^2^)/3'
_refine_ls_weighting_scheme calc
_refine_ls_wR_factor_gt 0.0959
_refine_ls_wR_factor_ref 0.1096
_reflns_number_gt 1727
_reflns_number_total 2607
_reflns_threshold_expression >2sigma(I)
_cod_data_source_file c1dt10949a.txt
_cod_data_source_block cpd2
_cod_depositor_comments
;
The following automatic conversions were performed:

'_symmetry_cell_setting' value 'Orthorhombic' changed to
'orthorhombic' according to
/home/saulius/struct/CIF-dictionaries/cif_core.dic dictionary named
'cif_core.dic' version 2.4.1 from 2010-06-29.

Automatic conversion script
Id: cif_fix_values 1715 2011-07-08 13:25:40Z adriana 
;
_cod_original_sg_symbol_H-M Pbca
_cod_database_code 7017529

loop_
_symmetry_equiv_pos_as_xyz
'x, y, z'
'-x+1/2, -y, z+1/2'
'x+1/2, -y+1/2, -z'
'-x, y+1/2, -z+1/2'
'-x, -y, -z'
'x-1/2, y, -z-1/2'
'-x-1/2, y-1/2, z'
'x, -y-1/2, z-1/2'

loop_
_atom_site_label
_atom_site_type_symbol
_atom_site_fract_x
_atom_site_fract_y
_atom_site_fract_z
_atom_site_U_iso_or_equiv
_atom_site_adp_type
_atom_site_occupancy
_atom_site_symmetry_multiplicity
_atom_site_calc_flag
_atom_site_refinement_flags
C1 C 0.6532(2) -0.0379(5) 0.26786(14) 0.0283(10) Uani 1 1 d .
H1A H 0.7060 -0.0240 0.2477 0.034 Uiso 1 1 calc R
H1B H 0.6431 -0.1470 0.2713 0.034 Uiso 1 1 calc R
C2 C 0.59317(19) -0.0382(4) 0.16046(14) 0.0220(9) Uani 1 1 d .
H2A H 0.5837 -0.1475 0.1640 0.026 Uiso 1 1 calc R
H2B H 0.6467 -0.0232 0.1417 0.026 Uiso 1 1 calc R
C3 C 0.59228(18) 0.0037(4) 0.37747(15) 0.0196(8) Uani 1 1 d .
H3 H 0.5478 -0.0526 0.3631 0.024 Uiso 1 1 calc R
C4 C 0.65444(18) 0.0307(4) 0.33478(15) 0.0208(9) Uani 1 1 d .
C5 C 0.71919(18) 0.1179(5) 0.35546(16) 0.0238(9) Uani 1 1 d .
H5 H 0.7622 0.1388 0.3275 0.029 Uiso 1 1 calc R
C6 C 0.71933(18) 0.1733(4) 0.41766(16) 0.0232(8) Uani 1 1 d .
H6 H 0.7618 0.2345 0.4324 0.028 Uiso 1 1 calc R
C7 C 0.65586(19) 0.1373(4) 0.45787(15) 0.0207(8) Uani 1 1 d .
H7 H 0.6570 0.1723 0.5006 0.025 Uiso 1 1 calc R
C8 C 0.54206(18) 0.1723(4) 0.08843(14) 0.0195(8) Uani 1 1 d .
H8 H 0.5882 0.2273 0.1002 0.023 Uiso 1 1 calc R
C9 C 0.53091(19) 0.0302(4) 0.11661(15) 0.0187(8) Uani 1 1 d .
C10 C 0.4616(2) -0.0516(4) 0.10089(15) 0.0225(9) Uani 1 1 d .
H10 H 0.4512 -0.1467 0.1195 0.027 Uiso 1 1 calc R
C11 C 0.4089(2) 0.0122(4) 0.05699(15) 0.0231(9) Uani 1 1 d .
H11 H 0.3618 -0.0394 0.0451 0.028 Uiso 1 1 calc R
C12 C 0.42629(19) 0.1530(4) 0.03066(14) 0.0196(8) Uani 1 1 d .
H12 H 0.3900 0.1928 0.0003 0.023 Uiso 1 1 calc R
C13 C 0.6435(2) -0.0962(4) 0.58150(15) 0.0205(8) Uani 1 1 d .
N1 N 0.59072(16) 0.0315(4) 0.22641(12) 0.0222(7) Uani 1 1 d .
H101 H 0.5994 0.1330 0.2234 0.027 Uiso 1 1 calc R
H102 H 0.5414 0.0167 0.2443 0.027 Uiso 1 1 calc R
N2 N 0.59234(15) 0.0541(3) 0.43842(12) 0.0181(7) Uani 1 1 d .
N3 N 0.49132(14) 0.2365(4) 0.04545(11) 0.0179(7) Uani 1 1 d .
N4 N 0.58002(16) -0.0476(4) 0.56788(12) 0.0225(7) Uani 1 1 d .
N5 N 0.10485(18) 0.4310(4) 0.25925(14) 0.0314(8) Uani 1 1 d .
O1 O 0.0997(2) 0.5723(4) 0.24746(13) 0.0551(9) Uani 1 1 d .
O2 O 0.16748(16) 0.3543(4) 0.26088(16) 0.0615(10) Uani 1 1 d .
O3 O 0.04064(14) 0.3547(3) 0.27062(11) 0.0360(7) Uani 1 1 d .
Cu1 Cu 0.5000 0.0000 0.5000 0.01910(19) Uani 1 2 d S
S1 S 0.73025(5) -0.16988(13) 0.59924(5) 0.0342(3) Uani 1 1 d .

loop_
_atom_site_aniso_label
_atom_site_aniso_U_11
_atom_site_aniso_U_22
_atom_site_aniso_U_33
_atom_site_aniso_U_23
_atom_site_aniso_U_13
_atom_site_aniso_U_12
C1 0.0202(18) 0.048(3) 0.0162(17) 0.0022(18) -0.0013(13) 0.0146(18)
C2 0.0198(17) 0.031(3) 0.0146(16) 0.0001(17) 0.0015(13) 0.0015(16)
C3 0.0135(16) 0.024(2) 0.0209(17) 0.0002(17) -0.0025(13) 0.0011(16)
C4 0.0140(16) 0.030(3) 0.0182(16) 0.0050(17) -0.0026(13) 0.0092(15)
C5 0.0127(17) 0.034(3) 0.0246(17) 0.0068(18) 0.0034(13) 0.0010(16)
C6 0.0113(16) 0.025(2) 0.0327(19) 0.0020(19) -0.0040(14) -0.0015(15)
C7 0.0199(17) 0.023(2) 0.0192(16) -0.0012(17) -0.0023(13) 0.0054(16)
C8 0.0135(16) 0.026(2) 0.0188(16) -0.0041(18) 0.0021(13) -0.0022(16)
C9 0.0175(16) 0.023(2) 0.0157(16) -0.0020(17) 0.0036(13) 0.0029(15)
C10 0.0256(18) 0.020(2) 0.0222(18) 0.0001(17) 0.0051(15) -0.0027(17)
C11 0.0181(16) 0.028(3) 0.0234(17) -0.0027(18) -0.0005(13) -0.0037(17)
C12 0.0190(17) 0.024(2) 0.0156(16) -0.0003(17) 0.0021(13) 0.0052(16)
C13 0.0193(18) 0.026(2) 0.0162(16) 0.0024(17) 0.0026(14) -0.0044(16)
N1 0.0211(14) 0.025(2) 0.0204(14) 0.0001(14) -0.0024(11) 0.0037(13)
N2 0.0137(13) 0.0228(19) 0.0179(13) -0.0005(14) -0.0015(11) 0.0028(13)
N3 0.0151(13) 0.0234(19) 0.0150(12) -0.0010(13) 0.0025(11) -0.0001(13)
N4 0.0188(15) 0.032(2) 0.0168(14) -0.0012(14) -0.0003(12) 0.0007(14)
N5 0.0262(18) 0.043(3) 0.0252(17) -0.0028(18) 0.0028(13) -0.0026(18)
O1 0.096(3) 0.033(2) 0.0356(16) 0.0102(16) -0.0204(16) -0.027(2)
O2 0.0233(15) 0.066(3) 0.095(2) -0.032(2) -0.0021(15) 0.0005(16)
O3 0.0182(13) 0.052(2) 0.0375(14) 0.0101(15) 0.0000(11) -0.0018(13)
Cu1 0.0115(3) 0.0304(4) 0.0153(3) 0.0008(3) -0.0005(2) 0.0023(3)
S1 0.0141(4) 0.0377(7) 0.0508(6) -0.0012(6) -0.0062(4) 0.0042(4)

loop_
_atom_type_symbol
_atom_type_description
_atom_type_scat_dispersion_real
_atom_type_scat_dispersion_imag
_atom_type_scat_source
C C 0.0033 0.0016 'International Tables Vol C Tables 4.2.6.8 and 6.1.1.4'
H H 0.0000 0.0000 'International Tables Vol C Tables 4.2.6.8 and 6.1.1.4'
N N 0.0061 0.0033 'International Tables Vol C Tables 4.2.6.8 and 6.1.1.4'
O O 0.0106 0.0060 'International Tables Vol C Tables 4.2.6.8 and 6.1.1.4'
Cu Cu 0.3201 1.2651 'International Tables Vol C Tables 4.2.6.8 and 6.1.1.4'
S S 0.1246 0.1234 'International Tables Vol C Tables 4.2.6.8 and 6.1.1.4'

loop_
_geom_angle_atom_site_label_1
_geom_angle_atom_site_label_2
_geom_angle_atom_site_label_3
_geom_angle
_geom_angle_site_symmetry_1
_geom_angle_site_symmetry_3
N1 C1 C4 112.1(3) . .
N1 C1 H1A 109.2 . .
C4 C1 H1A 109.2 . .
N1 C1 H1B 109.2 . .
C4 C1 H1B 109.2 . .
H1A C1 H1B 107.9 . .
N1 C2 C9 111.6(3) . .
N1 C2 H2A 109.3 . .
C9 C2 H2A 109.3 . .
N1 C2 H2B 109.3 . .
C9 C2 H2B 109.3 . .
H2A C2 H2B 108.0 . .
N2 C3 C4 123.2(3) . .
N2 C3 H3 118.4 . .
C4 C3 H3 118.4 . .
C3 C4 C5 118.4(3) . .
C3 C4 C1 120.6(3) . .
C5 C4 C1 121.0(3) . .
C6 C5 C4 119.1(3) . .
C6 C5 H5 120.5 . .
C4 C5 H5 120.5 . .
C5 C6 C7 118.8(3) . .
C5 C6 H6 120.6 . .
C7 C6 H6 120.6 . .
N2 C7 C6 122.9(3) . .
N2 C7 H7 118.6 . .
C6 C7 H7 118.6 . .
N3 C8 C9 124.7(3) . .
N3 C8 H8 117.6 . .
C9 C8 H8 117.6 . .
C8 C9 C10 118.4(3) . .
C8 C9 C2 121.5(3) . .
C10 C9 C2 120.0(3) . .
C11 C10 C9 117.7(3) . .
C11 C10 H10 121.2 . .
C9 C10 H10 121.2 . .
C10 C11 C12 119.5(3) . .
C10 C11 H11 120.2 . .
C12 C11 H11 120.2 . .
N3 C12 C11 124.6(3) . .
N3 C12 H12 117.7 . .
C11 C12 H12 117.7 . .
N4 C13 S1 177.8(4) . .
C1 N1 C2 109.9(3) . .
C1 N1 H101 109.7 . .
C2 N1 H101 109.7 . .
C1 N1 H102 109.7 . .
C2 N1 H102 109.7 . .
H101 N1 H102 108.2 . .
C3 N2 C7 117.6(3) . .
C3 N2 Cu1 120.6(2) . .
C7 N2 Cu1 121.7(2) . .
C12 N3 C8 115.0(3) . .
C13 N4 Cu1 148.4(3) . .
O2 N5 O1 126.5(4) . .
O2 N5 O3 113.9(4) . .
O1 N5 O3 119.5(3) . .
N4 Cu1 N4 180.0 . 5_656
N4 Cu1 N2 90.58(11) . 5_656
N4 Cu1 N2 89.42(11) 5_656 5_656
N4 Cu1 N2 89.42(11) . .
N4 Cu1 N2 90.58(11) 5_656 .
N2 Cu1 N2 180.0 5_656 .

loop_
_geom_bond_atom_site_label_1
_geom_bond_atom_site_label_2
_geom_bond_distance
_geom_bond_site_symmetry_2
C1 N1 1.465(4) .
C1 C4 1.499(4) .
C1 H1A 0.9700 .
C1 H1B 0.9700 .
C2 N1 1.485(4) .
C2 C9 1.488(4) .
C2 H2A 0.9700 .
C2 H2B 0.9700 .
C3 N2 1.326(4) .
C3 C4 1.367(4) .
C3 H3 0.9300 .
C4 C5 1.376(5) .
C5 C6 1.365(5) .
C5 H5 0.9300 .
C6 C7 1.367(4) .
C6 H6 0.9300 .
C7 N2 1.334(4) .
C7 H7 0.9300 .
C8 N3 1.337(4) .
C8 C9 1.382(5) .
C8 H8 0.9300 .
C9 C10 1.383(5) .
C10 C11 1.368(5) .
C10 H10 0.9300 .
C11 C12 1.374(5) .
C11 H11 0.9300 .
C12 N3 1.329(4) .
C12 H12 0.9300 .
C13 N4 1.161(4) .
C13 S1 1.606(4) .
N1 H101 0.9000 .
N1 H102 0.9000 .
N2 Cu1 2.031(3) .
N4 Cu1 1.961(3) .
N5 O2 1.229(4) .
N5 O1 1.261(4) .
N5 O3 1.270(4) .
Cu1 N4 1.961(3) 5_656
Cu1 N2 2.031(3) 5_656
